data_2001933
loop_
_publ_author_name
'Schaffers, K. I.'
'Keszler, D. A.'

_publ_section_title
;
 Structure of strontium lithium indium pyroborate, Sr~2~LiInB~4~O~10~
;
_journal_issue 2
_journal_name_full 'Acta Crystallographica Section C'
_journal_page_first 211
_journal_page_last 214
_journal_paper_doi 10.1107/S0108270192006383
_journal_volume 49
_journal_year 1993
_chemical_formula_sum 'B4 In Li O10 Sr2'
_chemical_formula_weight 500.23
_space_group_IT_number 14
_space_group_name_Hall '-P 2yn'
_space_group_name_H-M_alt 'P 1 21/n 1'
_symmetry_cell_setting monoclinic
_symmetry_space_group_name_Hall '-P 2yn'
_symmetry_space_group_name_H-M 'P 1 21/n 1'
_cell_angle_alpha 90
_cell_angle_beta 116.940(10)
_cell_angle_gamma 90
_cell_formula_units_Z 4
_cell_length_a 12.6370(10)
_cell_length_b 5.2510(10)
_cell_length_c 13.7480(10)
_cell_volume 813.28(19)
_diffrn_radiation_type Mo
_diffrn_radiation_wavelength 0.71069
_exptl_absorpt_coefficient_mu 15.494
_exptl_crystal_density_diffrn 4.085
_exptl_crystal_F_000 912
_cod_data_source_file st0580.cif
_cod_data_source_block st0580_structure_1_of_1
_cod_original_cell_volume 813.2(4)
_cod_original_formula_sum 'B4 In1 Li1 O10 Sr2'
_cod_database_code 2001933

loop_
_space_group_symop_id
_space_group_symop_operation_xyz
1 x,y,z
2 -x+1/2,y+1/2,-z+1/2
3 -x,-y,-z
4 x+1/2,-y+1/2,z+1/2

loop_
_atom_site_label
_atom_site_fract_x
_atom_site_fract_y
_atom_site_fract_z
Sr1 .68490(10) .3752(2) .35420(9)
Sr2 .64955(9) .4304(2) .62330(8)
In .63264(6) .4272(2) .88365(6)
Li .116(2) .110(5) .6000(10)
B1 .9130(10) .435(3) .7710(10)
B2 .6030(10) .861(3) .2090(10)
B3 .5940(10) -.100(3) .4480(10)
B4 .9270(10) .415(2) .5510(10)
O1 .6469(7) .157(2) .7712(6)
O2 .8902(7) .186(2) .5047(6)
O3 .6830(7) .024(2) .5326(6)
O4 .5528(6) .622(2) .1914(7)
O5 .5710(7) .649(2) .4420(6)
O6 .8548(7) .627(2) .5091(6)
O7 .5203(6) .074(2) .3658(6)
O8 .5370(7) .072(2) .1463(7)
O9 .8619(7) .209(2) .7261(6)
O1O .7114(7) -.089(2) .2875(7)

loop_
_geom_angle_atom_site_label_1
_geom_angle_atom_site_label_2
_geom_angle_atom_site_label_3
_geom_angle
O2 Sr1 O3 61.0(2)
O2 Sr1 O5 112.5(2)
O2 Sr1 O6 53.3(3)
O2 Sr1 O1O 72.5(2)
O4 Sr1 O5 81.1(3)
O4 Sr1 O8 63.3(3)
O4 Sr1 O1O 50.1(2)
O5 Sr1 O6 76.7(3)
O5 Sr1 O7 72.6(3)
O6 Sr1 O7 128.9(3)
O7 Sr1 O1O 72.7(3)
O8 Sr1 O1O 47.5(2)
O1O Sr1 O1O 69.7(2)
O1 Sr2 O1 100.6(2)
O1 Sr2 O3 89.1(3)
O1 Sr2 O5 77.1(3)
O1 Sr2 O9 69.5(3)
O1 Sr2 O9 53.1(3)
O3 Sr2 O5 94.9(3)
O3 Sr2 O9 63.5(2)
O5 Sr2 O5 81.2(3)
O5 Sr2 O9 113.3(3)
O9 Sr2 O9 103.3(2)
O1 In O2 176.8(3)
O1 In )3 96.7(3)
O1 In O4 90.2(3)
O2 In O3 86.1(3)
O2 In O4 87.1(3)
O3 In O9 80.8(3)
O6 In O9 172.9(3)
O2 Li O4 76.3(7)
O2 Li O6 92.7(8)
O2 Li O1O 100.0(10)
O4 Li O8 85.4(8)
O6 Li O1O 95.9(8)
O8 Li O1O 107.0(10)
O2 Li O2 94.5(8)
O1 B1 O7 123.0(10)
O1 B1 O9 119.0(10)
O7 B1 O9 117.0(10)
O4 B2 O8 121.0(10)
O4 B2 O1O 123.0(10)
O8 B2 O1O 116.0(10)
O3 B3 O5 126.0(10)
O3 B3 O7 111.0(10)
O5 B3 O7 123.0(10)
O2 B4 O6 120.0(9)
O2 B4 O8 118.0(10)
O6 B4 O8 122.0(10)

loop_
_geom_bond_atom_site_label_1
_geom_bond_atom_site_label_2
_geom_bond_distance
Sr1 O2 2.671(8)
Sr1 O4 2.468(8)
Sr1 O5 2.678(9)
Sr1 O6 2.599(8)
Sr1 O7 2.675(8)
Sr1 O1O 2.679(9)
Sr1 O1O 2.805(9)
Sr1 O3 3.078(9)
Sr1 O8 3.059(8)
Sr1 O1O 3.023(9)
Sr2 O1 2.502(8)
Sr2 O1 2.600(8)
Sr2 O3 2.602(9)
Sr2 O5 2.505(8)
Sr2 O5 2.546(8)
Sr2 O9 2.666(8)
Sr2 O9 2.593(8)
In O1 2.165(8)
In O2 2.165(9)
In O3 2.140(8)
In O4 2.105(7)
In O6 2.114(9)
In O9 2.139(8)
Li O2 2.09(3)
Li O4 2.15(2)
Li O6 2.18(2)
Li O8 2.19(3)
Li O1O 2.02(2)
Li O2 2.58(2)
B1 O1 1.370(10)
B1 O7 1.390(10)
B1 O9 1.36(2)
B2 O4 1.37(2)
B2 O8 1.42(2)
B2 O1O 1.33(2)
B3 O3 1.37(2)
B3 O5 1.34(2)
B3 O7 1.420(10)
B4 O2 1.340(10)
B4 O6 1.390(10)
B4 O8 1.420(10)
